data_4000708
loop_
_publ_author_name
'Massin, Julien'
'Dayoub, Wissam'
'Mulatier, Jean-Christophe'
'Aronica, Christophe'
'Bretonni\`ere, Yann'
'Andraud, Chantal'

_publ_section_title
;
 Near-Infrared Solid-State Emitters Based on Isophorone: Synthesis,
 Crystal Structure and Spectroscopic Properties.&#x2020;
;
_journal_issue 3
_journal_name_full 'Chemistry of Materials'
_journal_page_first 862
_journal_paper_doi 10.1021/cm102165r
_journal_volume 23
_journal_year 2011
_chemical_formula_moiety 'C23 H25 N9'
_chemical_formula_sum 'C23 H25 N9'
_chemical_formula_weight 427.51
_space_group_IT_number 14
_symmetry_cell_setting monoclinic
_symmetry_space_group_name_Hall '-P 2ybc'
_symmetry_space_group_name_H-M 'P 1 21/c 1'
_atom_sites_solution_hydrogens geom
_atom_sites_solution_primary direct
_audit_creation_date 09-05-20
_audit_creation_method CRYSTALS_ver_12.86
_cell_angle_alpha 90
_cell_angle_beta 106.259(5)
_cell_angle_gamma 90
_cell_formula_units_Z 4
_cell_length_a 10.920(5)
_cell_length_b 14.000(5)
_cell_length_c 15.753(5)
_cell_measurement_reflns_used 0
_cell_measurement_temperature 293
_cell_measurement_theta_max 0
_cell_measurement_theta_min 0
_cell_volume 2312.0(15)
_computing_cell_refinement 'USER DEFINED CELL REFINEMENT'
_computing_data_collection 'USER DEFINED DATA COLLECTION'
_computing_data_reduction 'USER DEFINED DATA REDUCTION'
_computing_molecular_graphics 'CAMERON (Watkin et al., 1996)'
_computing_publication_material 'CRYSTALS (Betteridge et al., 2003)'
_computing_structure_refinement 'CRYSTALS (Betteridge et al., 2003)'
_computing_structure_solution 'SHELXS 86 (Sheldrick, 1986)'
_diffrn_ambient_temperature 293
_diffrn_measured_fraction_theta_full 0.996
_diffrn_measured_fraction_theta_max 0.891
_diffrn_measurement_device Unknown
_diffrn_measurement_device_type Serial
_diffrn_measurement_method \w/2\q
_diffrn_radiation_monochromator graphite
_diffrn_radiation_type 'Mo K\a'
_diffrn_radiation_wavelength 0.71069
_diffrn_reflns_av_R_equivalents 0.175
_diffrn_reflns_limit_h_max 14
_diffrn_reflns_limit_h_min -14
_diffrn_reflns_limit_k_max 18
_diffrn_reflns_limit_k_min -17
_diffrn_reflns_limit_l_max 21
_diffrn_reflns_limit_l_min -21
_diffrn_reflns_number 25229
_diffrn_reflns_theta_full 26.428
_diffrn_reflns_theta_max 29.365
_diffrn_reflns_theta_min 3.197
_diffrn_standards_number 0
_exptl_absorpt_coefficient_mu 0.079
_exptl_absorpt_correction_T_max 1.0000
_exptl_absorpt_correction_T_min 1.0000
_exptl_absorpt_correction_type none
_exptl_crystal_colour red
_exptl_crystal_density_diffrn 1.228
_exptl_crystal_density_method 'not measured'
_exptl_crystal_description plate
_exptl_crystal_F_000 904
_exptl_crystal_size_max 0.1
_exptl_crystal_size_mid 0.1
_exptl_crystal_size_min 0.1
_refine_diff_density_max 0.79
_refine_diff_density_min -0.72
_refine_ls_extinction_method None
_refine_ls_goodness_of_fit_ref 1.1518
_refine_ls_hydrogen_treatment constr
_refine_ls_matrix_type full
_refine_ls_number_parameters 289
_refine_ls_number_reflns 5650
_refine_ls_number_restraints 62
_refine_ls_R_factor_all 0.1901
_refine_ls_R_factor_gt 0.1265
_refine_ls_shift/su_max 0.053728
_refine_ls_structure_factor_coef Fsqd
_refine_ls_weighting_details
;
 Method= Modified Sheldrick 
 w=1/[\s^2^(F^2^) + ( 0.20P)^2^ + 0.00P] 
 ,where P=(max(Fo^2^,0) + 2Fc^2^)/3 
;
_refine_ls_weighting_scheme calc
_refine_ls_wR_factor_all 0.3538
_refine_ls_wR_factor_gt 0.3209
_refine_ls_wR_factor_ref 0.3538
_reflns_limit_h_max 14
_reflns_limit_h_min -14
_reflns_limit_k_max 18
_reflns_limit_k_min 0
_reflns_limit_l_max 21
_reflns_limit_l_min 0
_reflns_number_gt 2344
_reflns_number_total 5664
_reflns_threshold_expression I>2.0\s(I)
_oxford_diffrn_Wilson_B_factor 0.00
_oxford_diffrn_Wilson_scale 0.00
_oxford_refine_ls_r_factor_ref 0.1901
_oxford_refine_ls_scale 4.3(2)
_oxford_reflns_number_all 5650
_oxford_reflns_threshold_expression_ref I>-10.0\s(I)
_oxford_structure_analysis_title 'jm114a in P 1 21/c 1'
_cod_data_source_file cm102165r_si_007.cif
_cod_data_source_block JMdiazide
_cod_depositor_comments
;
The following automatic conversions were performed:

'_symmetry_cell_setting' value 'Monoclinic' changed to 'monoclinic'
according to /home/saulius/struct/CIF-dictionaries/cif_core.dic
dictionary named 'cif_core.dic' version 2.4.1 from 2010-06-29.

Automatic conversion script
Id: cif_fix_values 1715 2011-07-08 13:25:40Z adriana 
;
_cod_original_sg_symbol_H-M 'P 1 21/c 1 '
_cod_database_code 4000708

loop_
_symmetry_equiv_pos_as_xyz
x,y,z
-x,-y,-z
-x,y+1/2,-z+1/2
x,-y+1/2,z+1/2

loop_
_atom_site_label
_atom_site_type_symbol
_atom_site_fract_x
_atom_site_fract_y
_atom_site_fract_z
_atom_site_U_iso_or_equiv
_atom_site_occupancy
_atom_site_adp_type
_atom_site_refinement_flags_posn
_atom_site_refinement_flags_adp
C1 C 0.7164(3) 0.4634(2) 0.0233(2) 0.0536 1.0000 Uani . .
C2 C 1.0604(3) 0.8002(2) -0.0323(3) 0.0546 1.0000 Uani . .
C3 C 0.5224(4) 0.3240(3) -0.0036(3) 0.0646 1.0000 Uani . .
C4 C 1.0466(3) 0.6570(2) 0.0964(3) 0.0568 1.0000 Uani . U
C5 C 0.9484(3) 0.6652(2) 0.0090(3) 0.0543 1.0000 Uani . .
C6 C 1.0594(4) 0.8750(3) -0.0873(3) 0.0638 1.0000 Uani . .
C7 C 0.8411(3) 0.5999(2) -0.0131(3) 0.0549 1.0000 Uani . .
N8 N 0.4296(4) 0.2533(3) -0.0175(3) 0.0880 1.0000 Uani D U
C9 C 0.8197(4) 0.5325(2) 0.0406(3) 0.0595 1.0000 Uani . .
C10 C 0.5292(4) 0.3854(3) -0.0707(3) 0.0614 1.0000 Uani . .
C11 C 0.9580(3) 0.7333(2) -0.0487(3) 0.0585 1.0000 Uani . .
C12 C 1.1233(3) 0.7488(2) 0.1257(3) 0.0592 1.0000 Uani . .
C13 C 0.6234(4) 0.4542(2) -0.0567(3) 0.0599 1.0000 Uani . .
C14 C 1.1678(3) 0.7860(3) 0.0499(3) 0.0651 1.0000 Uani . U
C16 C 0.7079(4) 0.4029(3) 0.0896(3) 0.0747 1.0000 Uani . .
C17 C 0.6122(5) 0.3350(3) 0.0772(3) 0.0843 1.0000 Uani . .
C20 C 1.2384(4) 0.7250(3) 0.2052(3) 0.0803 1.0000 Uani . U
C26 C 1.0422(4) 0.8210(3) 0.1572(4) 0.0815 1.0000 Uani . U
C15 C 0.3378(4) 0.2375(3) -0.1017(3) 0.0788 1.0000 Uani . U
N4 N 0.2264(5) 0.0966(3) -0.2491(3) 0.1030 1.0000 Uani . .
N5 N 0.8787(5) 0.8993(3) -0.2286(3) 0.1022 1.0000 Uani . U
N6 N 0.4568(7) 0.1088(5) 0.1876(4) 0.1608 1.0000 Uani . U
N7 N 0.3023(6) 0.1594(4) -0.2443(3) 0.1271 1.0000 Uani . U
C18 C 0.3921(5) 0.1781(4) -0.1616(5) 0.1056 1.0000 Uani . U
N9 N 1.2397(5) 0.9999(3) -0.0514(4) 0.1213 1.0000 Uani . U
N18 N 0.1503(7) 0.0411(5) -0.2657(4) 0.1427 1.0000 Uani . U
N32 N 0.4100(5) 0.0365(4) 0.1860(4) 0.1098 1.0000 Uani . .
C21 C 0.9599(5) 0.8888(3) -0.1661(3) 0.0732 1.0000 Uani . U
C8 C 1.1611(4) 0.9439(3) -0.0671(4) 0.0845 1.0000 Uani . U
N1 N 0.3677(7) -0.0309(5) 0.1982(5) 0.1486 1.0000 Uani . U
C23 C 0.4734(7) 0.1466(6) 0.0694(6) 0.1496 1.0000 Uani D U
C24 C 0.3994(6) 0.2033(6) 0.0830(6) 0.1528 1.0000 Uani D U
H41 H 1.1075 0.6075 0.0919 0.0391 1.0000 Uiso R .
H42 H 1.0037 0.6386 0.1396 0.0391 1.0000 Uiso R .
H71 H 0.7806 0.6083 -0.0708 0.0335 1.0000 Uiso R .
H91 H 0.8790 0.5285 0.0937 0.0360 1.0000 Uiso R .
H101 H 0.4702 0.3811 -0.1267 0.0433 1.0000 Uiso R .
H111 H 0.8931 0.7385 -0.1009 0.0359 1.0000 Uiso R .
H131 H 0.6246 0.4955 -0.1043 0.0403 1.0000 Uiso R .
H141 H 1.2111 0.8467 0.0673 0.0483 1.0000 Uiso R .
H142 H 1.2270 0.7409 0.0366 0.0482 1.0000 Uiso R .
H161 H 0.7646 0.4087 0.1470 0.0555 1.0000 Uiso R .
H171 H 0.6093 0.2957 0.1253 0.0642 1.0000 Uiso R .
H203 H 1.2764 0.7825 0.2353 0.0731 1.0000 Uiso R .
H202 H 1.3006 0.6916 0.1811 0.0732 1.0000 Uiso R .
H201 H 1.2141 0.6844 0.2476 0.0733 1.0000 Uiso R .
H261 H 1.0952 0.8690 0.1927 0.0770 1.0000 Uiso R .
H262 H 0.9816 0.8510 0.1079 0.0774 1.0000 Uiso R .
H263 H 0.9948 0.7906 0.1938 0.0769 1.0000 Uiso R .
H181 H 0.4686 0.2065 -0.1690 0.0849 1.0000 Uiso R .
H182 H 0.4153 0.1168 -0.1337 0.0849 1.0000 Uiso R .
H151 H 0.3116 0.2965 -0.1325 0.0676 1.0000 Uiso R .
H152 H 0.2633 0.2066 -0.0941 0.0676 1.0000 Uiso R .
H241 H 0.4192 0.2435 0.1334 0.1118 1.0000 Uiso R .
H242 H 0.3117 0.1809 0.0739 0.1118 1.0000 Uiso R .
H231 H 0.5567 0.1623 0.0747 0.1092 1.0000 Uiso R .
H232 H 0.4466 0.0934 0.0292 0.1092 1.0000 Uiso R .

loop_
_atom_site_aniso_label
_atom_site_aniso_U_11
_atom_site_aniso_U_22
_atom_site_aniso_U_33
_atom_site_aniso_U_23
_atom_site_aniso_U_13
_atom_site_aniso_U_12
C1 0.0561(19) 0.0470(18) 0.050(2) -0.0032(16) 0.0027(17) -0.0149(15)
C2 0.0495(19) 0.0486(19) 0.059(2) -0.0011(17) 0.0041(17) -0.0081(15)
C3 0.059(2) 0.058(2) 0.066(3) 0.0035(18) 0.0001(19) -0.0248(17)
C4 0.056(2) 0.0459(18) 0.061(2) 0.0004(16) 0.0058(18) -0.0121(15)
C5 0.0505(19) 0.0402(17) 0.064(2) -0.0061(16) 0.0030(17) -0.0093(14)
C6 0.057(2) 0.054(2) 0.072(3) 0.005(2) 0.004(2) -0.0149(17)
C7 0.056(2) 0.0455(18) 0.053(2) -0.0027(16) -0.0011(17) -0.0152(15)
N8 0.091(2) 0.088(2) 0.073(2) 0.0123(19) 0.003(2) -0.052(2)
C9 0.057(2) 0.0495(19) 0.061(2) -0.0049(17) -0.0021(18) -0.0124(16)
C10 0.057(2) 0.056(2) 0.058(2) 0.0005(18) -0.0058(18) -0.0125(17)
C11 0.054(2) 0.0495(19) 0.058(2) 0.0021(17) -0.0070(17) -0.0130(16)
C12 0.056(2) 0.0489(19) 0.061(2) -0.0046(17) -0.0032(18) -0.0093(16)
C13 0.066(2) 0.048(2) 0.059(2) 0.0049(17) 0.0076(19) -0.0131(16)
C14 0.0478(19) 0.052(2) 0.086(3) 0.0011(19) 0.003(2) -0.0133(16)
C16 0.078(3) 0.073(3) 0.055(2) 0.010(2) -0.012(2) -0.034(2)
C17 0.091(3) 0.082(3) 0.061(3) 0.018(2) -0.010(2) -0.044(2)
C20 0.066(2) 0.076(3) 0.078(3) 0.006(2) -0.013(2) -0.016(2)
C26 0.071(3) 0.064(2) 0.101(3) -0.018(2) 0.011(2) -0.011(2)
C15 0.056(2) 0.078(3) 0.096(3) -0.001(2) 0.011(2) -0.029(2)
N4 0.131(4) 0.088(3) 0.085(3) -0.020(2) 0.021(3) -0.037(3)
N5 0.101(3) 0.093(3) 0.094(3) 0.028(2) -0.003(3) -0.013(2)
N6 0.188(5) 0.153(5) 0.108(4) 0.034(3) -0.013(4) -0.097(4)
N7 0.165(5) 0.114(4) 0.087(3) -0.015(3) 0.011(3) -0.074(3)
C18 0.086(3) 0.092(3) 0.134(5) -0.026(3) 0.024(3) -0.033(3)
N9 0.111(3) 0.100(3) 0.125(4) 0.032(3) -0.012(3) -0.053(3)
N18 0.164(4) 0.134(4) 0.123(4) -0.016(3) 0.028(4) -0.071(4)
N32 0.128(4) 0.086(3) 0.116(4) -0.001(3) 0.035(3) -0.041(3)
C21 0.075(3) 0.060(2) 0.076(3) 0.018(2) 0.008(2) -0.012(2)
C8 0.076(3) 0.064(2) 0.099(3) 0.021(2) 0.002(3) -0.023(2)
N1 0.166(5) 0.117(4) 0.164(5) -0.001(4) 0.049(4) -0.037(4)
C23 0.090(4) 0.135(5) 0.224(7) -0.098(5) 0.045(4) -0.049(4)
C24 0.074(3) 0.132(5) 0.225(7) -0.073(5) -0.003(4) -0.022(4)

loop_
_atom_type_symbol
_atom_type_scat_dispersion_real
_atom_type_scat_dispersion_imag
_atom_type_scat_Cromer_Mann_a1
_atom_type_scat_Cromer_Mann_b1
_atom_type_scat_Cromer_Mann_a2
_atom_type_scat_Cromer_Mann_b2
_atom_type_scat_Cromer_Mann_a3
_atom_type_scat_Cromer_Mann_b3
_atom_type_scat_Cromer_Mann_a4
_atom_type_scat_Cromer_Mann_b4
_atom_type_scat_Cromer_Mann_c
_atom_type_scat_source
C 0.0033 0.0016 2.3100 20.8439 1.0200 10.2075 1.5886 0.5687 0.8650 51.6512 0.2156 'International Tables Vol C 4.2.6.8 and 6.1.1.4'
H 0.0000 0.0000 0.4930 10.5109 0.3229 26.1257 0.1402 3.1424 0.0408 57.7998 0.0030 'International Tables Vol C 4.2.6.8 and 6.1.1.4'
N 0.0061 0.0033 12.2126 0.0057 3.1322 9.8933 2.0125 28.9975 1.1663 0.5826 -11.5290 'International Tables Vol C 4.2.6.8 and 6.1.1.4'

loop_
_geom_angle_atom_site_label_1
_geom_angle_atom_site_label_2
_geom_angle_atom_site_label_3
_geom_angle
_geom_angle_publ_flag
C9 C1 C13 124.4(3) yes
C9 C1 C16 119.0(3) yes
C13 C1 C16 116.6(3) yes
C6 C2 C11 121.8(3) yes
C6 C2 C14 121.3(3) yes
C11 C2 C14 116.9(3) yes
N8 C3 C10 121.1(4) yes
N8 C3 C17 121.6(4) yes
C10 C3 C17 117.3(3) yes
C5 C4 C12 113.8(3) yes
C5 C4 H41 108.3 no
C12 C4 H41 106.9 no
C5 C4 H42 107.9 no
C12 C4 H42 110.1 no
H41 C4 H42 109.8 no
C4 C5 C7 119.7(3) yes
C4 C5 C11 120.5(3) yes
C7 C5 C11 119.8(3) yes
C2 C6 C21 122.2(3) yes
C2 C6 C8 120.6(4) yes
C21 C6 C8 117.3(3) yes
C5 C7 C9 124.6(4) yes
C5 C7 H71 116.2 no
C9 C7 H71 119.2 no
C3 N8 C15 123.0(3) yes
C3 N8 C24 115.7(4) yes
C15 N8 C24 119.1(3) yes
C1 C9 C7 128.2(4) yes
C1 C9 H91 116.7 no
C7 C9 H91 115.1 no
C3 C10 C13 120.7(4) yes
C3 C10 H101 120.6 no
C13 C10 H101 118.7 no
C2 C11 C5 123.4(3) yes
C2 C11 H111 118.3 no
C5 C11 H111 118.2 no
C4 C12 C14 108.8(3) yes
C4 C12 C20 108.4(3) yes
C14 C12 C20 110.4(3) yes
C4 C12 C26 109.7(3) yes
C14 C12 C26 112.2(3) yes
C20 C12 C26 107.2(4) yes
C1 C13 C10 122.2(3) yes
C1 C13 H131 119.5 no
C10 C13 H131 118.3 no
C12 C14 C2 112.6(3) yes
C12 C14 H141 108.6 no
C2 C14 H141 109.2 no
C12 C14 H142 109.3 no
C2 C14 H142 108.0 no
H141 C14 H142 109.2 no
C1 C16 C17 121.8(4) yes
C1 C16 H161 120.7 no
C17 C16 H161 117.4 no
C16 C17 C3 121.3(4) yes
C16 C17 H171 118.7 no
C3 C17 H171 120.0 no
C12 C20 H203 111.0 no
C12 C20 H202 106.4 no
H203 C20 H202 109.6 no
C12 C20 H201 111.7 no
H203 C20 H201 108.3 no
H202 C20 H201 109.8 no
C12 C26 H261 110.2 no
C12 C26 H262 111.0 no
H261 C26 H262 109.2 no
C12 C26 H263 111.1 no
H261 C26 H263 107.2 no
H262 C26 H263 108.0 no
N8 C15 C18 111.7(4) yes
N8 C15 H151 111.5 no
C18 C15 H151 105.8 no
N8 C15 H152 110.6 no
C18 C15 H152 109.1 no
H151 C15 H152 107.9 no
N7 N4 N18 170.3(6) yes
N4 N7 C18 118.9(5) yes
C15 C18 N7 112.7(5) yes
C15 C18 H181 110.9 no
N7 C18 H181 111.5 no
C15 C18 H182 107.8 no
N7 C18 H182 106.3 no
H181 C18 H182 107.3 no
N6 N32 N1 168.8(7) yes
C6 C21 N5 178.8(5) yes
C6 C8 N9 178.6(5) yes
C24 C23 H231 121.9 no
C24 C23 H232 122.2 no
H231 C23 H232 110.7 no
N8 C24 C23 78.8(7) yes
N8 C24 H241 116.2 no
C23 C24 H241 122.5 no
N8 C24 H242 113.5 no
C23 C24 H242 116.4 no
H241 C24 H242 107.3 no

loop_
_geom_bond_atom_site_label_1
_geom_bond_atom_site_label_2
_geom_bond_distance
_geom_bond_publ_flag
C1 C9 1.452(5) yes
C1 C13 1.386(5) yes
C1 C16 1.367(5) yes
C2 C6 1.357(5) yes
C2 C11 1.426(4) yes
C2 C14 1.498(5) yes
C3 N8 1.389(5) yes
C3 C10 1.380(5) yes
C3 C17 1.381(6) yes
C4 C5 1.494(5) yes
C4 C12 1.534(5) yes
C4 H41 0.977 no
C4 H42 0.962 no
C5 C7 1.450(5) yes
C5 C11 1.341(5) yes
C6 C21 1.415(6) yes
C6 C8 1.438(5) yes
C7 C9 1.332(5) yes
C7 H71 0.970 no
N8 C15 1.438(6) yes
N8 C24 1.844(10) yes
C9 H91 0.905 no
C10 C13 1.381(5) yes
C10 H101 0.938 no
C11 H111 0.926 no
C12 C14 1.503(6) yes
C12 C20 1.542(6) yes
C12 C26 1.515(6) yes
C13 H131 0.949 no
C14 H141 0.974 no
C14 H142 0.968 no
C16 C17 1.385(5) yes
C16 H161 0.946 no
C17 H171 0.944 no
C20 H203 0.967 no
C20 H202 0.986 no
C20 H201 0.970 no
C26 H261 0.958 no
C26 H262 0.964 no
C26 H263 0.974 no
C15 C18 1.500(7) yes
C15 H151 0.960 no
C15 H152 0.958 no
N4 N7 1.196(6) yes
N4 N18 1.114(6) yes
N5 C21 1.136(6) yes
N6 N32 1.130(6) yes
N7 C18 1.419(7) yes
C18 H181 0.960 no
C18 H182 0.966 no
N9 C8 1.137(5) yes
N32 N1 1.092(6) yes
C23 C24 1.194(8) yes
C23 H231 0.916 no
C23 H232 0.969 no
C24 H241 0.947 no
C24 H242 0.979 no
